data_7006415
loop_
_publ_author_name
'Elha\"ik, J\'er\^ome'
'Kilner, Colin A.'
'Halcrow, Malcolm A.'

_publ_section_title
;
 Structural diversity in iron(II) complexes of
 2,6-di(pyrazol-1-yl)pyridine and 2,6-di(3-methylpyrazol-1-yl)pyridine.
;
_journal_issue 6
_journal_name_full 'Dalton transactions (Cambridge, England : 2003)'
_journal_page_first 823
_journal_page_last 830
_journal_paper_doi 10.1039/b510370c
_journal_year 2006
_chemical_formula_moiety 'C26 H26 Fe N10, 2[B F4], 4[C2 H3 N]'
_chemical_formula_sum 'C34 H38 B2 F8 Fe N14'
_chemical_formula_weight 872.25
_chemical_name_systematic
;
Bis[2,6-bis(3-methylpyrazol-1-yl)pyridine] ditetrafluoroborate
tetrakis-acetonitrile solvate
;
_space_group_IT_number 19
_symmetry_cell_setting orthorhombic
_symmetry_space_group_name_Hall 'P 2ac 2ab'
_symmetry_space_group_name_H-M 'P 21 21 21'
_atom_sites_solution_hydrogens geom
_atom_sites_solution_primary direct
_atom_sites_solution_secondary difmap
_audit_creation_method SHELXL-97
_cell_angle_alpha 90.00
_cell_angle_beta 90.00
_cell_angle_gamma 90.00
_cell_formula_units_Z 4
_cell_length_a 11.5476(1)
_cell_length_b 13.6803(1)
_cell_length_c 26.3236(2)
_cell_measurement_reflns_used 80961
_cell_measurement_temperature 200(2)
_cell_measurement_theta_max 27.51
_cell_measurement_theta_min 2.78
_cell_volume 4158.46(6)
_computing_cell_refinement 'DENZO-SMN (Otwinowski & Minor, 1997)'
_computing_data_collection 'COLLECT (Nonius, 1999)'
_computing_data_reduction 'DENZO-SMN (Otwinowski & Minor, 1997)'
_computing_molecular_graphics 'ORTEX (McArdle, 1995)'
_computing_publication_material 'local program'
_computing_structure_refinement 'SHELXL-97 (Sheldrick, 1997)'
_computing_structure_solution 'SHELXS-97 (Sheldrick, 1990)'
_diffrn_ambient_temperature 200(2)
_diffrn_detector_area_resol_mean 9.091
_diffrn_measured_fraction_theta_full 0.993
_diffrn_measured_fraction_theta_max 0.993
_diffrn_measurement_device_type 'Nonius KappaCCD diffractometer'
_diffrn_measurement_method 'Area detector scans'
_diffrn_radiation_monochromator graphite
_diffrn_radiation_source 'fine-focus sealed tube'
_diffrn_radiation_type MoK\a
_diffrn_radiation_wavelength 0.71073
_diffrn_reflns_av_R_equivalents 0.0520
_diffrn_reflns_av_sigmaI/netI 0.0247
_diffrn_reflns_limit_h_max 14
_diffrn_reflns_limit_h_min -14
_diffrn_reflns_limit_k_max 17
_diffrn_reflns_limit_k_min -17
_diffrn_reflns_limit_l_max 34
_diffrn_reflns_limit_l_min -34
_diffrn_reflns_number 80961
_diffrn_reflns_theta_full 27.51
_diffrn_reflns_theta_max 27.51
_diffrn_reflns_theta_min 2.78
_exptl_absorpt_coefficient_mu 0.443
_exptl_absorpt_correction_T_max 0.902
_exptl_absorpt_correction_T_min 0.715
_exptl_absorpt_correction_type multi-scan
_exptl_absorpt_process_details
;
Using multiple and symmetry-related data measurements via the program SORTAV
See R.H. Blessing, Acta Cryst (1995), A51, 33-38
;
_exptl_crystal_colour Brown
_exptl_crystal_density_diffrn 1.393
_exptl_crystal_density_method 'not measured'
_exptl_crystal_description 'Square prism'
_exptl_crystal_F_000 1792
_exptl_crystal_size_max 0.34
_exptl_crystal_size_mid 0.30
_exptl_crystal_size_min 0.24
_refine_diff_density_max 0.298
_refine_diff_density_min -0.347
_refine_diff_density_rms 0.058
_refine_ls_abs_structure_details 'Flack H D (1983), Acta Cryst. A39, 876-881'
_refine_ls_abs_structure_Flack -0.013(12)
_refine_ls_extinction_method none
_refine_ls_goodness_of_fit_ref 1.025
_refine_ls_hydrogen_treatment constr
_refine_ls_matrix_type full
_refine_ls_number_parameters 556
_refine_ls_number_reflns 9499
_refine_ls_number_restraints 30
_refine_ls_restrained_S_all 1.042
_refine_ls_R_factor_all 0.0423
_refine_ls_R_factor_gt 0.0367
_refine_ls_shift/su_max 0.003
_refine_ls_shift/su_mean 0.000
_refine_ls_structure_factor_coef Fsqd
_refine_ls_weighting_details 'calc w=1/[\s^2^(Fo^2^)+(0.0664P)^2^+0.7215P] where P=(Fo^2^+2Fc^2^)/3'
_refine_ls_weighting_scheme calc
_refine_ls_wR_factor_gt 0.0998
_refine_ls_wR_factor_ref 0.1052
_reflns_number_gt 8630
_reflns_number_total 9499
_reflns_threshold_expression >2sigma(I)
_cod_data_source_file b510370c.txt
_cod_data_source_block c:\datasets\leeds\je33bv~1\je33b2~1\je33b200
_cod_depositor_comments
;
The following automatic conversions were performed:
'_symmetry_cell_setting' value 'Orthorhombic' changed to 'orthorhombic'
according to '/home/saulius/struct/CIF-dictionaries/cif_core.dic'
dictionary named 'cif_core.dic' version 2.4.1 from 2010-06-29.

Automatic conversion script
Id: cif_fix_enum 1527 2010-12-29 10:47:43Z saulius 
;
_cod_database_code 7006415

loop_
_symmetry_equiv_pos_as_xyz
'x, y, z'
'-x+1/2, -y, z+1/2'
'x+1/2, -y+1/2, -z'
'-x, y+1/2, -z+1/2'

loop_
_atom_site_label
_atom_site_type_symbol
_atom_site_fract_x
_atom_site_fract_y
_atom_site_fract_z
_atom_site_U_iso_or_equiv
_atom_site_adp_type
_atom_site_occupancy
_atom_site_symmetry_multiplicity
_atom_site_calc_flag
_atom_site_refinement_flags
_atom_site_disorder_assembly
_atom_site_disorder_group
Fe1 Fe 0.25013(2) 0.218421(17) 0.178263(9) 0.03394(8) Uani 1 1 d . . .
N2 N 0.30694(14) 0.09273(11) 0.21365(6) 0.0349(3) Uani 1 1 d . . .
C3 C 0.34921(16) 0.09620(15) 0.26107(7) 0.0368(4) Uani 1 1 d . . .
C4 C 0.3924(2) 0.01553(16) 0.28581(8) 0.0459(5) Uani 1 1 d . . .
H4 H 0.4212 0.0195 0.3196 0.055 Uiso 1 1 calc R . .
C5 C 0.3920(2) -0.07165(17) 0.25926(9) 0.0524(5) Uani 1 1 d . . .
H5 H 0.4226 -0.1286 0.2750 0.063 Uiso 1 1 calc R . .
C6 C 0.3481(2) -0.07826(16) 0.21016(9) 0.0488(5) Uani 1 1 d . . .
H6 H 0.3470 -0.1383 0.1920 0.059 Uiso 1 1 calc R . .
C7 C 0.30598(17) 0.00758(14) 0.18921(7) 0.0383(4) Uani 1 1 d . . .
N8 N 0.34458(15) 0.19059(12) 0.28148(6) 0.0391(3) Uani 1 1 d . . .
N9 N 0.30678(15) 0.26600(12) 0.25085(6) 0.0395(3) Uani 1 1 d . . .
C10 C 0.3150(2) 0.34577(16) 0.27944(10) 0.0492(5) Uani 1 1 d . . .
C11 C 0.3583(2) 0.32234(19) 0.32788(10) 0.0566(6) Uani 1 1 d . . .
H11 H 0.3727 0.3666 0.3550 0.068 Uiso 1 1 calc R . .
C12 C 0.3757(2) 0.22402(18) 0.32833(8) 0.0500(5) Uani 1 1 d . . .
H12 H 0.4039 0.1861 0.3559 0.060 Uiso 1 1 calc R . .
C13 C 0.2813(3) 0.44309(17) 0.25889(12) 0.0663(7) Uani 1 1 d . . .
H13A H 0.2852 0.4417 0.2217 0.100 Uiso 1 1 calc R . .
H13B H 0.3345 0.4930 0.2719 0.100 Uiso 1 1 calc R . .
H13C H 0.2021 0.4586 0.2696 0.100 Uiso 1 1 calc R . .
N14 N 0.25956(17) 0.01459(11) 0.14022(6) 0.0405(3) Uani 1 1 d . . .
N15 N 0.22140(14) 0.10443(13) 0.12346(6) 0.0394(4) Uani 1 1 d . . .
C16 C 0.18014(19) 0.08778(18) 0.07706(8) 0.0467(5) Uani 1 1 d . . .
C17 C 0.1926(2) -0.01129(19) 0.06390(9) 0.0542(6) Uani 1 1 d . . .
H17 H 0.1708 -0.0411 0.0328 0.065 Uiso 1 1 calc R . .
C18 C 0.2420(2) -0.05580(15) 0.10446(8) 0.0512(5) Uani 1 1 d . . .
H18 H 0.2607 -0.1232 0.1074 0.061 Uiso 1 1 calc R . .
C19 C 0.1316(3) 0.1684(2) 0.04534(10) 0.0613(6) Uani 1 1 d . . .
H19A H 0.0843 0.2114 0.0666 0.092 Uiso 1 1 calc R . .
H19B H 0.0836 0.1406 0.0183 0.092 Uiso 1 1 calc R . .
H19C H 0.1951 0.2060 0.0303 0.092 Uiso 1 1 calc R . .
N20 N 0.19493(16) 0.34077(14) 0.13840(7) 0.0459(4) Uani 1 1 d . . .
C21 C 0.0837(2) 0.3687(2) 0.13986(10) 0.0568(6) Uani 1 1 d . . .
C22 C 0.0398(3) 0.4440(2) 0.11129(12) 0.0692(8) Uani 1 1 d . . .
H22 H -0.0391 0.4632 0.1136 0.083 Uiso 1 1 calc R . .
C23 C 0.1164(3) 0.4906(2) 0.07896(13) 0.0705(8) Uani 1 1 d . . .
H23 H 0.0892 0.5425 0.0582 0.085 Uiso 1 1 calc R . .
C24 C 0.2315(3) 0.46361(17) 0.07607(10) 0.0588(6) Uani 1 1 d . . .
H24 H 0.2839 0.4955 0.0537 0.071 Uiso 1 1 calc R . .
C25 C 0.2668(2) 0.38786(15) 0.10734(8) 0.0458(5) Uani 1 1 d . . .
N26 N 0.01814(16) 0.31073(19) 0.17310(8) 0.0597(5) Uani 1 1 d . . .
N27 N 0.07167(17) 0.23365(19) 0.19695(8) 0.0589(6) Uani 1 1 d . . .
C28 C -0.0086(2) 0.1920(3) 0.22616(10) 0.0737(10) Uani 1 1 d . . .
C29 C -0.1148(3) 0.2431(4) 0.22003(13) 0.0954(14) Uani 1 1 d . . .
H29 H -0.1862 0.2282 0.2362 0.114 Uiso 1 1 calc R . .
C30 C -0.0954(2) 0.3169(3) 0.18701(14) 0.0871(12) Uani 1 1 d . . .
H30 H -0.1502 0.3638 0.1757 0.105 Uiso 1 1 calc R . .
C31 C 0.0198(3) 0.1069(3) 0.25805(13) 0.0882(11) Uani 1 1 d . . .
H31A H 0.0363 0.0505 0.2363 0.132 Uiso 1 1 calc R . .
H31B H -0.0460 0.0919 0.2802 0.132 Uiso 1 1 calc R . .
H31C H 0.0879 0.1218 0.2788 0.132 Uiso 1 1 calc R . .
N32 N 0.38053(16) 0.35262(13) 0.11027(7) 0.0446(4) Uani 1 1 d . . .
N33 N 0.40143(15) 0.27276(14) 0.14076(7) 0.0431(4) Uani 1 1 d . . .
C34 C 0.51540(18) 0.25805(18) 0.13815(8) 0.0481(5) Uani 1 1 d . . .
C35 C 0.5672(2) 0.3280(2) 0.10659(10) 0.0570(6) Uani 1 1 d . . .
H35 H 0.6471 0.3330 0.0984 0.068 Uiso 1 1 calc R . .
C36 C 0.4805(2) 0.38753(19) 0.08989(9) 0.0538(6) Uani 1 1 d . . .
H36 H 0.4883 0.4427 0.0682 0.065 Uiso 1 1 calc R . .
C37 C 0.5714(2) 0.1768(2) 0.16685(10) 0.0588(6) Uani 1 1 d . . .
H37A H 0.5561 0.1848 0.2032 0.088 Uiso 1 1 calc R . .
H37B H 0.6552 0.1780 0.1609 0.088 Uiso 1 1 calc R . .
H37C H 0.5398 0.1141 0.1553 0.088 Uiso 1 1 calc R . .
B38 B 0.3225(2) 0.64969(18) 0.16475(9) 0.0434(5) Uani 1 1 d . . .
F39 F 0.21675(15) 0.60530(17) 0.17296(8) 0.0854(5) Uani 1 1 d . . .
F40 F 0.39716(13) 0.58230(12) 0.14403(7) 0.0682(4) Uani 1 1 d . . .
F41 F 0.3108(3) 0.72689(13) 0.13257(7) 0.1008(7) Uani 1 1 d . . .
F42 F 0.36606(16) 0.68356(12) 0.21085(6) 0.0671(4) Uani 1 1 d . . .
B43A B 0.2355(10) 0.0437(10) 0.4223(4) 0.051(7) Uiso 0.40 1 d PD A 1
F44A F 0.1973(5) 0.0758(4) 0.37254(19) 0.0614(16) Uiso 0.40 1 d PD A 1
F45A F 0.2172(5) -0.0520(4) 0.4291(2) 0.0779(17) Uiso 0.40 1 d PD A 1
F46A F 0.1730(6) 0.1118(5) 0.4511(2) 0.0887(18) Uiso 0.40 1 d PD A 1
F47A F 0.3543(4) 0.0682(4) 0.4251(2) 0.0691(14) Uiso 0.40 1 d PD A 1
B43B B 0.2319(13) 0.0521(11) 0.4231(6) 0.060(12) Uiso 0.40 1 d PD B 2
F44B F 0.2115(6) 0.0494(6) 0.3712(2) 0.0545(17) Uiso 0.40 1 d PD B 2
F45B F 0.2352(5) -0.0415(3) 0.4441(2) 0.0594(11) Uiso 0.40 1 d PD B 2
F46B F 0.1344(5) 0.0914(5) 0.4476(2) 0.0641(15) Uiso 0.40 1 d PD B 2
F47B F 0.3368(5) 0.0951(5) 0.4353(2) 0.0701(14) Uiso 0.40 1 d PD B 2
B43C B 0.2353(12) 0.0651(10) 0.4243(4) 0.029(5) Uiso 0.20 1 d PD C 3
F44C F 0.2242(10) 0.0269(8) 0.3746(3) 0.063(4) Uiso 0.20 1 d PD C 3
F45C F 0.3006(9) 0.1428(8) 0.4339(4) 0.086(3) Uiso 0.20 1 d PD C 3
F46C F 0.1385(8) 0.0665(7) 0.4560(4) 0.055(3) Uiso 0.20 1 d PD C 3
F47C F 0.2917(12) -0.0186(9) 0.4505(5) 0.109(4) Uiso 0.20 1 d PD C 3
C48 C 0.8504(4) 0.0479(3) 0.10197(15) 0.0906(10) Uani 1 1 d . . .
H48A H 0.9125 0.0072 0.0880 0.136 Uiso 1 1 calc R . .
H48B H 0.7819 0.0073 0.1083 0.136 Uiso 1 1 calc R . .
H48C H 0.8763 0.0773 0.1339 0.136 Uiso 1 1 calc R . .
C49 C 0.8216(3) 0.1241(3) 0.06617(16) 0.0871(10) Uani 1 1 d . . .
N50 N 0.7999(4) 0.1833(3) 0.0383(2) 0.1385(17) Uani 1 1 d . . .
C51 C 0.4604(3) 0.1274(2) 0.02117(11) 0.0640(7) Uani 1 1 d . . .
H51A H 0.5237 0.1615 0.0038 0.096 Uiso 1 1 calc R . .
H51B H 0.4185 0.1736 0.0429 0.096 Uiso 1 1 calc R . .
H51C H 0.4072 0.1001 -0.0041 0.096 Uiso 1 1 calc R . .
C52 C 0.5066(3) 0.0506(2) 0.05151(11) 0.0645(7) Uani 1 1 d . . .
N53 N 0.5434(4) -0.0095(2) 0.07569(14) 0.1050(11) Uani 1 1 d . . .
C54 C 0.4843(4) 0.7584(3) 0.03304(14) 0.0895(10) Uani 1 1 d . . .
H54A H 0.4402 0.8112 0.0169 0.134 Uiso 1 1 calc R . .
H54B H 0.5669 0.7668 0.0257 0.134 Uiso 1 1 calc R . .
H54C H 0.4720 0.7603 0.0699 0.134 Uiso 1 1 calc R . .
C55 C 0.4457(4) 0.6657(3) 0.01339(13) 0.0821(9) Uani 1 1 d . . .
N56 N 0.4170(4) 0.5927(3) -0.00161(14) 0.1148(13) Uani 1 1 d . . .
C57 C -0.0073(5) 0.7528(3) 0.12147(18) 0.1139(16) Uani 1 1 d . . .
H57A H 0.0161 0.7767 0.0879 0.171 Uiso 1 1 calc R . .
H57B H -0.0854 0.7252 0.1194 0.171 Uiso 1 1 calc R . .
H57C H 0.0470 0.7023 0.1328 0.171 Uiso 1 1 calc R . .
C58 C -0.0066(3) 0.8320(3) 0.15688(15) 0.0806(9) Uani 1 1 d . . .
N59 N -0.0015(4) 0.8948(3) 0.18365(17) 0.1214(13) Uani 1 1 d . . .

loop_
_atom_site_aniso_label
_atom_site_aniso_U_11
_atom_site_aniso_U_22
_atom_site_aniso_U_33
_atom_site_aniso_U_23
_atom_site_aniso_U_13
_atom_site_aniso_U_12
Fe1 0.03417(12) 0.03396(12) 0.03368(13) 0.00144(9) 0.00076(12) 0.00026(12)
N2 0.0368(7) 0.0324(7) 0.0353(8) 0.0024(6) 0.0005(6) -0.0013(6)
C3 0.0358(9) 0.0392(10) 0.0355(9) 0.0016(8) 0.0013(7) -0.0026(7)
C4 0.0521(11) 0.0457(11) 0.0398(10) 0.0041(9) -0.0053(9) 0.0014(9)
C5 0.0651(14) 0.0400(11) 0.0521(13) 0.0081(9) -0.0082(10) 0.0063(10)
C6 0.0625(13) 0.0334(10) 0.0505(12) 0.0004(9) -0.0026(10) 0.0013(9)
C7 0.0415(10) 0.0338(9) 0.0397(10) 0.0010(7) 0.0018(8) -0.0015(7)
N8 0.0430(8) 0.0392(8) 0.0350(8) -0.0011(6) -0.0009(7) -0.0023(7)
N9 0.0434(9) 0.0334(8) 0.0417(8) -0.0005(7) 0.0041(7) -0.0007(7)
C10 0.0486(12) 0.0397(10) 0.0592(13) -0.0097(10) 0.0081(10) -0.0044(9)
C11 0.0616(13) 0.0577(13) 0.0506(13) -0.0182(11) 0.0003(11) -0.0041(11)
C12 0.0537(12) 0.0588(13) 0.0374(10) -0.0083(10) -0.0028(9) -0.0013(10)
C13 0.0814(19) 0.0383(11) 0.0793(18) -0.0102(11) 0.0027(14) 0.0026(11)
N14 0.0486(9) 0.0347(7) 0.0381(8) -0.0020(6) -0.0022(8) -0.0016(8)
N15 0.0401(9) 0.0409(8) 0.0374(8) 0.0033(7) -0.0021(6) -0.0013(6)
C16 0.0435(11) 0.0563(12) 0.0402(11) 0.0028(9) -0.0027(9) -0.0056(9)
C17 0.0634(14) 0.0594(14) 0.0399(11) -0.0063(10) -0.0048(10) -0.0097(11)
C18 0.0658(13) 0.0428(10) 0.0449(10) -0.0083(8) 0.0003(12) -0.0066(12)
C19 0.0668(15) 0.0710(16) 0.0462(13) 0.0085(12) -0.0129(11) 0.0013(13)
N20 0.0407(9) 0.0520(10) 0.0452(9) -0.0109(8) -0.0013(8) 0.0023(8)
C21 0.0445(12) 0.0699(16) 0.0561(14) -0.0198(12) -0.0056(10) 0.0074(11)
C22 0.0587(15) 0.0700(17) 0.0789(19) -0.0184(15) -0.0178(14) 0.0207(13)
C23 0.0799(19) 0.0528(14) 0.0789(19) -0.0110(14) -0.0240(16) 0.0125(13)
C24 0.0735(17) 0.0442(11) 0.0586(13) -0.0046(9) -0.0124(13) 0.0022(11)
C25 0.0492(12) 0.0439(10) 0.0443(10) -0.0117(8) -0.0022(9) -0.0004(9)
N26 0.0357(9) 0.0880(16) 0.0555(12) -0.0156(11) 0.0004(8) 0.0036(9)
N27 0.0456(10) 0.0856(15) 0.0457(10) -0.0170(11) 0.0104(8) -0.0201(10)
C28 0.0531(14) 0.121(3) 0.0471(13) -0.0220(15) 0.0123(11) -0.0381(16)
C29 0.0450(14) 0.169(4) 0.072(2) -0.039(2) 0.0148(14) -0.027(2)
C30 0.0369(12) 0.150(3) 0.074(2) -0.040(2) 0.0058(12) 0.0002(16)
C31 0.079(2) 0.125(3) 0.0606(17) -0.0010(19) 0.0229(15) -0.044(2)
N32 0.0455(9) 0.0434(9) 0.0450(10) -0.0049(8) 0.0030(7) -0.0040(8)
N33 0.0384(8) 0.0488(9) 0.0421(9) -0.0109(8) 0.0002(7) 0.0028(7)
C34 0.0392(10) 0.0624(14) 0.0427(11) -0.0206(10) -0.0003(8) 0.0010(9)
C35 0.0461(11) 0.0710(16) 0.0540(13) -0.0184(12) 0.0107(10) -0.0115(11)
C36 0.0555(13) 0.0555(13) 0.0505(13) -0.0098(11) 0.0113(10) -0.0126(10)
C37 0.0394(11) 0.0801(17) 0.0568(14) -0.0082(12) -0.0015(10) 0.0101(11)
B38 0.0474(12) 0.0371(11) 0.0458(13) -0.0027(9) 0.0041(10) 0.0042(9)
F39 0.0585(9) 0.1148(15) 0.0828(11) -0.0224(11) 0.0157(8) -0.0163(9)
F40 0.0544(8) 0.0672(9) 0.0830(11) -0.0296(8) -0.0035(7) 0.0124(7)
F41 0.183(2) 0.0538(9) 0.0656(10) 0.0089(8) -0.0104(12) 0.0152(12)
F42 0.0808(10) 0.0695(9) 0.0510(8) -0.0141(7) -0.0046(7) 0.0047(8)
C48 0.098(2) 0.092(2) 0.081(2) 0.0135(19) 0.0114(19) 0.025(2)
C49 0.072(2) 0.082(2) 0.108(3) 0.017(2) 0.0121(19) 0.0145(17)
N50 0.109(3) 0.122(3) 0.184(4) 0.070(3) 0.004(3) 0.022(2)
C51 0.0731(17) 0.0642(16) 0.0547(14) -0.0033(12) -0.0014(12) -0.0075(13)
C52 0.0779(18) 0.0610(15) 0.0545(14) -0.0012(13) -0.0057(13) -0.0173(14)
N53 0.137(3) 0.0792(19) 0.099(2) 0.0146(19) -0.041(2) -0.0112(19)
C54 0.127(3) 0.0671(19) 0.074(2) 0.0051(16) -0.005(2) 0.0098(19)
C55 0.102(3) 0.085(2) 0.0595(17) 0.0107(16) 0.0049(17) -0.012(2)
N56 0.153(4) 0.102(2) 0.090(2) 0.001(2) 0.007(2) -0.039(3)
C57 0.151(4) 0.080(2) 0.110(3) -0.001(2) -0.043(3) -0.009(3)
C58 0.082(2) 0.073(2) 0.087(2) 0.0109(18) -0.0138(18) 0.0036(17)
N59 0.152(4) 0.102(3) 0.110(3) -0.011(2) -0.001(3) 0.025(3)

loop_
_atom_type_symbol
_atom_type_description
_atom_type_scat_dispersion_real
_atom_type_scat_dispersion_imag
_atom_type_scat_source
C C 0.0033 0.0016 'International Tables Vol C Tables 4.2.6.8 and 6.1.1.4'
H H 0.0000 0.0000 'International Tables Vol C Tables 4.2.6.8 and 6.1.1.4'
N N 0.0061 0.0033 'International Tables Vol C Tables 4.2.6.8 and 6.1.1.4'
Fe Fe 0.3463 0.8444 'International Tables Vol C Tables 4.2.6.8 and 6.1.1.4'
B B 0.0013 0.0007 'International Tables Vol C Tables 4.2.6.8 and 6.1.1.4'
F F 0.0171 0.0103 'International Tables Vol C Tables 4.2.6.8 and 6.1.1.4'

loop_
_geom_angle_atom_site_label_1
_geom_angle_atom_site_label_2
_geom_angle_atom_site_label_3
_geom_angle
_geom_angle_site_symmetry_1
_geom_angle_site_symmetry_3
_geom_angle_publ_flag
N2 Fe1 N20 176.48(7) . . ?
N2 Fe1 N9 75.58(6) . . ?
N20 Fe1 N9 107.61(7) . . ?
N2 Fe1 N27 106.57(8) . . ?
N20 Fe1 N27 74.97(9) . . ?
N9 Fe1 N27 93.46(7) . . ?
N2 Fe1 N33 103.78(7) . . ?
N20 Fe1 N33 74.78(7) . . ?
N9 Fe1 N33 93.28(7) . . ?
N27 Fe1 N33 149.64(9) . . ?
N2 Fe1 N15 75.37(6) . . ?
N20 Fe1 N15 101.44(7) . . ?
N9 Fe1 N15 150.95(6) . . ?
N27 Fe1 N15 94.40(7) . . ?
N33 Fe1 N15 93.93(6) . . ?
C7 N2 C3 118.94(17) . . ?
C7 N2 Fe1 120.58(13) . . ?
C3 N2 Fe1 120.43(13) . . ?
N2 C3 C4 122.99(19) . . ?
N2 C3 N8 112.09(17) . . ?
C4 C3 N8 124.92(18) . . ?
C3 C4 C5 116.9(2) . . ?
C4 C5 C6 121.8(2) . . ?
C7 C6 C5 116.3(2) . . ?
N2 C7 C6 123.14(19) . . ?
N2 C7 N14 112.86(16) . . ?
C6 C7 N14 124.00(18) . . ?
C12 N8 N9 111.15(17) . . ?
C12 N8 C3 130.29(19) . . ?
N9 N8 C3 118.52(16) . . ?
C10 N9 N8 105.10(17) . . ?
C10 N9 Fe1 141.61(16) . . ?
N8 N9 Fe1 113.22(12) . . ?
N9 C10 C11 110.6(2) . . ?
N9 C10 C13 120.7(2) . . ?
C11 C10 C13 128.7(2) . . ?
C12 C11 C10 106.6(2) . . ?
C11 C12 N8 106.6(2) . . ?
C18 N14 N15 111.20(17) . . ?
C18 N14 C7 130.19(17) . . ?
N15 N14 C7 118.59(15) . . ?
C16 N15 N14 104.82(17) . . ?
C16 N15 Fe1 142.67(15) . . ?
N14 N15 Fe1 112.50(11) . . ?
N15 C16 C17 110.7(2) . . ?
N15 C16 C19 121.4(2) . . ?
C17 C16 C19 127.8(2) . . ?
C18 C17 C16 106.4(2) . . ?
C17 C18 N14 106.8(2) . . ?
C25 N20 C21 118.5(2) . . ?
C25 N20 Fe1 120.62(15) . . ?
C21 N20 Fe1 120.62(18) . . ?
N20 C21 C22 123.5(3) . . ?
N20 C21 N26 112.0(2) . . ?
C22 C21 N26 124.5(2) . . ?
C21 C22 C23 116.5(3) . . ?
C24 C23 C22 121.8(3) . . ?
C23 C24 C25 116.8(3) . . ?
N20 C25 C24 122.9(2) . . ?
N20 C25 N32 112.57(19) . . ?
C24 C25 N32 124.5(2) . . ?
C30 N26 N27 110.9(3) . . ?
C30 N26 C21 130.6(3) . . ?
N27 N26 C21 118.44(19) . . ?
C28 N27 N26 106.2(2) . . ?
C28 N27 Fe1 139.9(2) . . ?
N26 N27 Fe1 113.89(15) . . ?
N27 C28 C29 108.9(3) . . ?
N27 C28 C31 120.9(3) . . ?
C29 C28 C31 130.3(3) . . ?
C30 C29 C28 107.3(3) . . ?
C29 C30 N26 106.6(3) . . ?
C36 N32 N33 111.10(19) . . ?
C36 N32 C25 130.8(2) . . ?
N33 N32 C25 118.00(17) . . ?
C34 N33 N32 105.24(19) . . ?
C34 N33 Fe1 141.01(18) . . ?
N32 N33 Fe1 113.66(12) . . ?
N33 C34 C35 110.4(2) . . ?
N33 C34 C37 121.0(2) . . ?
C35 C34 C37 128.6(2) . . ?
C36 C35 C34 106.6(2) . . ?
N32 C36 C35 106.6(2) . . ?
F41 B38 F40 109.6(2) . . ?
F41 B38 F39 110.6(2) . . ?
F40 B38 F39 108.8(2) . . ?
F41 B38 F42 108.7(2) . . ?
F40 B38 F42 110.0(2) . . ?
F39 B38 F42 109.2(2) . . ?
F45A B43A F46A 119.7(9) . . ?
F45A B43A F47A 112.2(9) . . ?
F46A B43A F47A 108.3(9) . . ?
F45A B43A F44A 111.7(9) . . ?
F46A B43A F44A 97.6(8) . . ?
F47A B43A F44A 105.8(8) . . ?
F47B B43B F44B 113.0(11) . . ?
F47B B43B F45B 105.9(11) . . ?
F44B B43B F45B 111.7(11) . . ?
F47B B43B F46B 115.6(12) . . ?
F44B B43B F46B 109.0(11) . . ?
F45B B43B F46B 101.0(10) . . ?
F45C B43C F46C 109.3(11) . . ?
F45C B43C F44C 121.5(11) . . ?
F46C B43C F44C 119.1(11) . . ?
F45C B43C F47C 106.3(11) . . ?
F46C B43C F47C 94.9(9) . . ?
F44C B43C F47C 100.6(10) . . ?
N50 C49 C48 179.6(5) . . ?
N53 C52 C51 179.4(4) . . ?
N56 C55 C54 179.0(5) . . ?
N59 C58 C57 177.0(5) . . ?

loop_
_geom_bond_atom_site_label_1
_geom_bond_atom_site_label_2
_geom_bond_distance
_geom_bond_site_symmetry_2
_geom_bond_publ_flag
Fe1 N2 2.0627(16) . ?
Fe1 N20 2.076(2) . ?
Fe1 N9 2.1220(17) . ?
Fe1 N27 2.129(2) . ?
Fe1 N33 2.1401(18) . ?
Fe1 N15 2.1501(17) . ?
N2 C7 1.331(3) . ?
N2 C3 1.341(3) . ?
C3 C4 1.375(3) . ?
C3 N8 1.400(3) . ?
C4 C5 1.382(3) . ?
C5 C6 1.391(3) . ?
C6 C7 1.385(3) . ?
C7 N14 1.400(3) . ?
N8 C12 1.364(3) . ?
N8 N9 1.380(2) . ?
N9 C10 1.329(3) . ?
C10 C11 1.407(4) . ?
C10 C13 1.489(4) . ?
C11 C12 1.360(4) . ?
N14 C18 1.362(3) . ?
N14 N15 1.378(2) . ?
N15 C16 1.331(3) . ?
C16 C17 1.406(4) . ?
C16 C19 1.492(3) . ?
C17 C18 1.355(3) . ?
N20 C25 1.331(3) . ?
N20 C21 1.341(3) . ?
C21 C22 1.373(4) . ?
C21 N26 1.402(4) . ?
C22 C23 1.383(5) . ?
C23 C24 1.381(4) . ?
C24 C25 1.385(3) . ?
C25 N32 1.401(3) . ?
N26 C30 1.364(3) . ?
N26 N27 1.374(4) . ?
N27 C28 1.332(3) . ?
C28 C29 1.422(5) . ?
C28 C31 1.471(5) . ?
C29 C30 1.350(6) . ?
N32 C36 1.359(3) . ?
N32 N33 1.377(3) . ?
N33 C34 1.333(3) . ?
C34 C35 1.401(4) . ?
C34 C37 1.492(4) . ?
C35 C36 1.364(4) . ?
B38 F41 1.361(3) . ?
B38 F40 1.375(3) . ?
B38 F39 1.380(3) . ?
B38 F42 1.393(3) . ?
B43A F45A 1.339(13) . ?
B43A F46A 1.402(13) . ?
B43A F47A 1.415(12) . ?
B43A F44A 1.449(12) . ?
B43B F47B 1.384(14) . ?
B43B F44B 1.387(14) . ?
B43B F45B 1.396(15) . ?
B43B F46B 1.405(15) . ?
B43C F45C 1.328(14) . ?
B43C F46C 1.395(13) . ?
B43C F44C 1.416(13) . ?
B43C F47C 1.486(14) . ?
C48 C49 1.445(5) . ?
C49 N50 1.121(5) . ?
C51 C52 1.424(4) . ?
C52 N53 1.123(4) . ?
C54 C55 1.440(5) . ?
C55 N56 1.123(5) . ?
C57 C58 1.429(6) . ?
C58 N59 1.113(5) . ?
